data_7057393
loop_
_publ_author_name
'Pandey, Saurabh'
'Bansal, Deepak'
'Gupta, Rajeev'

_publ_section_title
;
 A metalloligand appended with benzimidazole rings: tetranuclear [CoZn3]
 and [CoCd3] complexes and their catalytic applications
;
_journal_issue 12
_journal_name_full 'New Journal of Chemistry'
_journal_page_first 9847
_journal_paper_doi 10.1039/C8NJ00734A
_journal_volume 42
_journal_year 2018
_chemical_formula_moiety 'C52 H49 Cd3 Co N14 O14 S2, 3(C2 H6 O S), C2 H6 S O'
_chemical_formula_sum 'C60 H73 Cd3 Co N14 O18 S6'
_chemical_formula_weight 1866.81
_space_group_crystal_system triclinic
_space_group_IT_number 2
_space_group_name_Hall '-P 1'
_space_group_name_H-M_alt 'P -1'
_symmetry_space_group_name_Hall '-P 1'
_symmetry_space_group_name_H-M 'P -1'
_atom_sites_solution_hydrogens mixed
_audit_creation_method SHELXL-2018/3
_audit_update_record
;
2018-05-02 deposited with the CCDC.
2018-05-08 downloaded from the CCDC.
;
_cell_angle_alpha 74.361(5)
_cell_angle_beta 71.679(5)
_cell_angle_gamma 68.406(5)
_cell_formula_units_Z 2
_cell_length_a 13.876(5)
_cell_length_b 14.859(5)
_cell_length_c 20.392(5)
_cell_measurement_reflns_used 17601
_cell_measurement_temperature 253(2)
_cell_measurement_theta_max 29.418
_cell_measurement_theta_min 2.932
_cell_volume 3654(2)
_computing_cell_refinement 'CrysAlisPro, Oxford Diffraction Ltd.,'
_computing_data_collection 'CrysAlisPro, Oxford Diffraction Ltd.,'
_computing_data_reduction 'CrysAlisPro, Oxford Diffraction Ltd.,'
_computing_molecular_graphics 'WinGx v2014.1'
_computing_publication_material 'WinGx v2014.1'
_computing_structure_refinement 'SHELXL-2018/3 (Sheldrick, 2018)'
_computing_structure_solution 'SHELXL-2018/3 (Sheldrick, 2018)'
_diffrn_ambient_temperature 253(2)
_diffrn_measured_fraction_theta_full 0.999
_diffrn_measured_fraction_theta_max 0.871
_diffrn_measurement_device_type 'Xcalibur, Ruby, Gemini'
_diffrn_measurement_method '\w scans'
_diffrn_radiation_type MoK\a
_diffrn_radiation_wavelength 0.71073
_diffrn_reflns_av_R_equivalents 0.0841
_diffrn_reflns_av_unetI/netI 0.1245
_diffrn_reflns_Laue_measured_fraction_full 0.999
_diffrn_reflns_Laue_measured_fraction_max 0.871
_diffrn_reflns_limit_h_max 18
_diffrn_reflns_limit_h_min -19
_diffrn_reflns_limit_k_max 20
_diffrn_reflns_limit_k_min -20
_diffrn_reflns_limit_l_max 27
_diffrn_reflns_limit_l_min -28
_diffrn_reflns_number 54172
_diffrn_reflns_point_group_measured_fraction_full 0.999
_diffrn_reflns_point_group_measured_fraction_max 0.871
_diffrn_reflns_theta_full 25.000
_diffrn_reflns_theta_max 29.412
_diffrn_reflns_theta_min 2.932
_diffrn_source 'fine-focus sealed tube'
_exptl_absorpt_coefficient_mu 1.332
_exptl_absorpt_correction_type multi-scan
_exptl_absorpt_process_details sadabs
_exptl_crystal_colour red
_exptl_crystal_density_diffrn 1.697
_exptl_crystal_description cube
_exptl_crystal_F_000 1884
_exptl_crystal_size_max 0.210
_exptl_crystal_size_mid 0.190
_exptl_crystal_size_min 0.170
_exptl_transmission_factor_max 0.797
_exptl_transmission_factor_min 0.764
_refine_diff_density_max 1.750
_refine_diff_density_min -1.096
_refine_diff_density_rms 0.144
_refine_ls_extinction_method none
_refine_ls_goodness_of_fit_ref 1.033
_refine_ls_hydrogen_treatment constr
_refine_ls_matrix_type full
_refine_ls_number_parameters 938
_refine_ls_number_reflns 17601
_refine_ls_number_restraints 0
_refine_ls_restrained_S_all 1.033
_refine_ls_R_factor_all 0.1208
_refine_ls_R_factor_gt 0.0668
_refine_ls_shift/su_max 0.001
_refine_ls_shift/su_mean 0.000
_refine_ls_structure_factor_coef Fsqd
_refine_ls_weighting_details 'w=1/[\s^2^(Fo^2^)+(0.0337P)^2^+3.2821P] where P=(Fo^2^+2Fc^2^)/3'
_refine_ls_weighting_scheme calc
_refine_ls_wR_factor_gt 0.1088
_refine_ls_wR_factor_ref 0.1286
_reflns_Friedel_coverage 0.000
_reflns_number_gt 11224
_reflns_number_total 17601
_reflns_threshold_expression 'I > 2\s(I)'
_cod_data_source_file c8nj00734a2.cif
_cod_data_source_block 3
_cod_depositor_comments 'Adding full bibliography for 7057392--7057394.cif.'
_cod_database_code 7057393
_shelx_shelxl_version_number 2018/3
_shelx_space_group_comment
;
The symmetry employed for this shelxl refinement is uniquely defined
by the following loop, which should always be used as a source of
symmetry information in preference to the above space-group names.
They are only intended as comments.
;
_shelx_estimated_absorpt_t_min 0.767
_shelx_estimated_absorpt_t_max 0.805

loop_
_space_group_symop_operation_xyz
'x, y, z'
'-x, -y, -z'

loop_
_atom_site_label
_atom_site_type_symbol
_atom_site_fract_x
_atom_site_fract_y
_atom_site_fract_z
_atom_site_U_iso_or_equiv
_atom_site_adp_type
_atom_site_occupancy
_atom_site_site_symmetry_order
_atom_site_calc_flag
_atom_site_refinement_flags_posn
_atom_site_refinement_flags_adp
_atom_site_refinement_flags_occupancy
_atom_site_disorder_assembly
_atom_site_disorder_group
C1 C 0.5316(4) 0.1064(4) 0.9436(3) 0.0233(13) Uani 1 1 d . . . . .
H1 H 0.475630 0.109304 0.983520 0.028 Uiso 1 1 calc R U . . .
C2 C 0.5102(4) 0.1460(4) 0.8781(3) 0.0240(14) Uani 1 1 d . . . . .
H2 H 0.440257 0.173518 0.873230 0.029 Uiso 1 1 calc R U . . .
C3 C 0.5961(4) 0.1436(4) 0.8195(3) 0.0166(12) Uani 1 1 d . . . . .
C4 C 0.5913(4) 0.1786(4) 0.7445(3) 0.0176(12) Uani 1 1 d . . . . .
C5 C 0.7043(4) 0.1892(4) 0.6301(3) 0.0190(12) Uani 1 1 d . . . . .
C6 C 0.7611(4) 0.2421(4) 0.5201(3) 0.0195(12) Uani 1 1 d . . . . .
C7 C 0.8046(5) 0.2872(4) 0.4544(3) 0.0295(15) Uani 1 1 d . . . . .
H7 H 0.836968 0.334349 0.448973 0.035 Uiso 1 1 calc R U . . .
C8 C 0.7978(5) 0.2592(4) 0.3972(3) 0.0308(15) Uani 1 1 d . . . . .
H8 H 0.827651 0.287345 0.352358 0.037 Uiso 1 1 calc R U . . .
C9 C 0.7476(5) 0.1899(4) 0.4046(3) 0.0304(15) Uani 1 1 d . . . . .
H9 H 0.743188 0.174218 0.364712 0.036 Uiso 1 1 calc R U . . .
C10 C 0.7045(4) 0.1446(4) 0.4693(3) 0.0254(14) Uani 1 1 d . . . . .
H10 H 0.670819 0.098562 0.474242 0.031 Uiso 1 1 calc R U . . .
C11 C 0.7134(4) 0.1703(4) 0.5273(3) 0.0179(12) Uani 1 1 d . . . . .
C12 C 0.6361(4) 0.0623(4) 0.9498(3) 0.0246(13) Uani 1 1 d . . . . .
H12 H 0.651087 0.035630 0.993652 0.030 Uiso 1 1 calc R U . . .
C13 C 0.7171(4) 0.0589(4) 0.8901(3) 0.0166(12) Uani 1 1 d . . . . .
C14 C 0.8335(4) 0.0033(4) 0.8847(3) 0.0205(13) Uani 1 1 d . . . . .
C15 C 0.9918(4) -0.0552(4) 0.8035(3) 0.0172(12) Uani 1 1 d . . . . .
C16 C 1.1679(4) -0.1087(4) 0.7730(3) 0.0202(12) Uani 1 1 d . . . . .
C17 C 1.2763(4) -0.1224(4) 0.7568(3) 0.0231(13) Uani 1 1 d . . . . .
H17 H 1.302868 -0.069973 0.747067 0.028 Uiso 1 1 calc R U . . .
C18 C 1.3428(4) -0.2172(4) 0.7557(3) 0.0274(14) Uani 1 1 d . . . . .
H18 H 1.416264 -0.229517 0.745510 0.033 Uiso 1 1 calc R U . . .
C19 C 1.3027(4) -0.2955(4) 0.7697(3) 0.0289(15) Uani 1 1 d . . . . .
H19 H 1.350341 -0.358534 0.767479 0.035 Uiso 1 1 calc R U . . .
C20 C 1.1948(4) -0.2824(4) 0.7866(3) 0.0228(13) Uani 1 1 d . . . . .
H20 H 1.168856 -0.335199 0.796028 0.027 Uiso 1 1 calc R U . . .
C21 C 1.1262(4) -0.1869(4) 0.7890(3) 0.0183(12) Uani 1 1 d . . . . .
C22 C 1.0790(4) 0.0617(4) 0.5465(3) 0.0246(14) Uani 1 1 d . . . . .
H22 H 1.134507 0.055530 0.506375 0.030 Uiso 1 1 calc R U . . .
C23 C 1.0461(4) 0.1428(4) 0.5779(3) 0.0253(14) Uani 1 1 d . . . . .
H23 H 1.077145 0.192760 0.558085 0.030 Uiso 1 1 calc R U . . .
C24 C 0.9667(4) 0.1488(4) 0.6388(3) 0.0206(13) Uani 1 1 d . . . . .
C25 C 0.9143(4) 0.2328(4) 0.6777(3) 0.0260(14) Uani 1 1 d . . . . .
C26 C 0.7712(4) 0.2922(4) 0.7678(3) 0.0186(12) Uani 1 1 d . . . . .
C27 C 0.6564(4) 0.4349(4) 0.7845(3) 0.0243(14) Uani 1 1 d . . . . .
C28 C 0.5898(5) 0.5318(4) 0.7774(3) 0.0308(15) Uani 1 1 d . . . . .
H28 H 0.576339 0.567068 0.734268 0.037 Uiso 1 1 calc R U . . .
C29 C 0.5453(5) 0.5726(5) 0.8368(4) 0.0372(17) Uani 1 1 d . . . . .
H29 H 0.500984 0.637407 0.833823 0.045 Uiso 1 1 calc R U . . .
C30 C 0.5641(5) 0.5207(5) 0.9013(4) 0.0384(17) Uani 1 1 d . . . . .
H30 H 0.531442 0.551554 0.940350 0.046 Uiso 1 1 calc R U . . .
C31 C 0.6292(5) 0.4254(5) 0.9097(3) 0.0358(16) Uani 1 1 d . . . . .
H31 H 0.641276 0.390642 0.953172 0.043 Uiso 1 1 calc R U . . .
C32 C 0.6762(4) 0.3834(4) 0.8494(3) 0.0237(13) Uani 1 1 d . . . . .
C33 C 1.0296(4) -0.0108(4) 0.5747(3) 0.0205(13) Uani 1 1 d . . . . .
H33 H 1.050923 -0.065760 0.553788 0.025 Uiso 1 1 calc R U . . .
C34 C 0.9485(4) 0.0007(4) 0.6340(3) 0.0177(12) Uani 1 1 d . . . . .
C35 C 0.8780(4) -0.0634(4) 0.6697(3) 0.0195(12) Uani 1 1 d . . . . .
C36 C 0.7298(4) -0.0757(4) 0.7663(3) 0.0174(12) Uani 1 1 d . . . . .
C37 C 0.5764(4) -0.0989(4) 0.8125(3) 0.0188(12) Uani 1 1 d . . . . .
C38 C 0.6507(4) -0.1676(4) 0.8502(3) 0.0177(12) Uani 1 1 d . . . . .
C39 C 0.6217(4) -0.2349(4) 0.9078(3) 0.0230(13) Uani 1 1 d . . . . .
H39 H 0.671340 -0.280218 0.932058 0.028 Uiso 1 1 calc R U . . .
C40 C 0.5164(4) -0.2324(4) 0.9280(3) 0.0254(14) Uani 1 1 d . . . . .
H40 H 0.494396 -0.276715 0.966608 0.030 Uiso 1 1 calc R U . . .
C41 C 0.4416(5) -0.1642(4) 0.8912(3) 0.0284(15) Uani 1 1 d . . . . .
H41 H 0.370949 -0.163871 0.906694 0.034 Uiso 1 1 calc R U . . .
C42 C 0.4695(4) -0.0979(4) 0.8332(3) 0.0249(14) Uani 1 1 d . . . . .
H42 H 0.419562 -0.054138 0.808615 0.030 Uiso 1 1 calc R U . . .
C43 C -0.0217(7) 0.5541(8) 0.6131(5) 0.088(3) Uani 1 1 d . . . . .
H43A H -0.062248 0.527669 0.597196 0.132 Uiso 1 1 calc R U . . .
H43B H -0.066112 0.615934 0.627200 0.132 Uiso 1 1 calc R U . . .
H43C H 0.038171 0.563653 0.575692 0.132 Uiso 1 1 calc R U . . .
C44 C -0.1011(6) 0.4888(6) 0.7449(5) 0.078(3) Uani 1 1 d . . . . .
H44A H -0.142663 0.458539 0.733474 0.118 Uiso 1 1 calc R U . . .
H44B H -0.089194 0.458260 0.790803 0.118 Uiso 1 1 calc R U . . .
H44C H -0.138813 0.557557 0.744333 0.118 Uiso 1 1 calc R U . . .
C45 C 0.2342(7) 0.2585(6) 0.7375(5) 0.074(3) Uani 1 1 d . . . . .
H45A H 0.242732 0.311724 0.750894 0.111 Uiso 1 1 calc R U . . .
H45B H 0.298185 0.203408 0.737123 0.111 Uiso 1 1 calc R U . . .
H45C H 0.220862 0.278964 0.691433 0.111 Uiso 1 1 calc R U . . .
C46 C 0.1870(8) 0.1723(7) 0.8688(5) 0.087(3) Uani 1 1 d . . . . .
H46A H 0.192525 0.223667 0.886275 0.130 Uiso 1 1 calc R U . . .
H46B H 0.144681 0.136759 0.905338 0.130 Uiso 1 1 calc R U . . .
H46C H 0.257096 0.128305 0.853480 0.130 Uiso 1 1 calc R U . . .
C47 C 0.7320(5) -0.4823(5) 1.0543(4) 0.047(2) Uani 1 1 d . . . . .
H47A H 0.688346 -0.523212 1.061896 0.071 Uiso 1 1 calc R U . . .
H47B H 0.764360 -0.468984 1.005100 0.071 Uiso 1 1 calc R U . . .
H47C H 0.786658 -0.515343 1.079685 0.071 Uiso 1 1 calc R U . . .
C48 C 0.6281(6) -0.4161(5) 1.1753(4) 0.064(3) Uani 1 1 d . . . . .
H48A H 0.581804 -0.455761 1.187513 0.096 Uiso 1 1 calc R U . . .
H48B H 0.694727 -0.455332 1.187261 0.096 Uiso 1 1 calc R U . . .
H48C H 0.595133 -0.362199 1.200568 0.096 Uiso 1 1 calc R U . . .
C51 C 0.6888(5) -0.2387(5) 0.6784(4) 0.0407(18) Uani 1 1 d . . . . .
H51A H 0.697716 -0.307248 0.683315 0.061 Uiso 1 1 calc R U . . .
H51B H 0.746115 -0.231855 0.691451 0.061 Uiso 1 1 calc R U . . .
H51C H 0.621948 -0.208305 0.708377 0.061 Uiso 1 1 calc R U . . .
C52 C 0.5650(5) -0.1873(5) 0.5874(4) 0.0443(18) Uani 1 1 d . . . . .
H52A H 0.570253 -0.254522 0.590667 0.066 Uiso 1 1 calc R U . . .
H52B H 0.510310 -0.160934 0.626022 0.066 Uiso 1 1 calc R U . . .
H52C H 0.547456 -0.149690 0.544072 0.066 Uiso 1 1 calc R U . . .
C53 C 0.8699(6) 0.2537(5) 1.0347(4) 0.057(2) Uani 1 1 d . . . . .
H53A H 0.861987 0.316729 1.004706 0.086 Uiso 1 1 calc R U . A 1
H53B H 0.930745 0.236184 1.053767 0.086 Uiso 1 1 calc R U . A 1
H53C H 0.806910 0.256583 1.072261 0.086 Uiso 1 1 calc R U . A 1
C54 C 0.8824(5) 0.0648(5) 1.0544(3) 0.0370(16) Uani 1 1 d . . . . .
H54A H 0.818511 0.084406 1.090227 0.055 Uiso 1 1 calc R U . B 1
H54B H 0.943554 0.045055 1.073558 0.055 Uiso 1 1 calc R U . B 1
H54C H 0.881691 0.010654 1.037579 0.055 Uiso 1 1 calc R U . B 1
C55 C 0.9667(5) -0.4436(5) 0.8949(3) 0.0341(16) Uani 1 1 d . . . . .
C56 C 1.0025(6) -0.5531(4) 0.9197(4) 0.053(2) Uani 1 1 d . . . . .
H56A H 1.076841 -0.574955 0.919458 0.079 Uiso 1 1 calc R U . . .
H56B H 0.961660 -0.568614 0.966504 0.079 Uiso 1 1 calc R U . . .
H56C H 0.991679 -0.585539 0.889005 0.079 Uiso 1 1 calc R U . . .
C57 C 0.7572(6) 0.5585(5) 0.5299(4) 0.0390(17) Uani 1 1 d . . . . .
C58 C 0.7777(7) 0.6429(5) 0.4739(4) 0.059(2) Uani 1 1 d . . . . .
H58A H 0.797101 0.624654 0.428649 0.089 Uiso 1 1 calc R U . . .
H58B H 0.714249 0.698619 0.477378 0.089 Uiso 1 1 calc R U . . .
H58C H 0.834787 0.659428 0.479741 0.089 Uiso 1 1 calc R U . . .
C070 C 0.3956(5) 0.0752(4) 0.6246(3) 0.0282(14) Uani 1 1 d . . . . .
C093 C 0.2932(5) 0.0799(5) 0.6109(3) 0.0349(16) Uani 1 1 d . . . . .
H09A H 0.259614 0.037871 0.648177 0.052 Uiso 1 1 calc R U . . .
H09B H 0.246115 0.146308 0.608419 0.052 Uiso 1 1 calc R U . . .
H09C H 0.308553 0.058594 0.567198 0.052 Uiso 1 1 calc R U . . .
N1 N 0.8891(3) 0.0115(3) 0.8169(2) 0.0161(10) Uani 1 1 d . . . . .
N2 N 0.6962(3) 0.1007(3) 0.8272(2) 0.0175(10) Uani 1 1 d . . . . .
N3 N 0.6900(3) 0.1716(3) 0.7028(2) 0.0168(10) Uani 1 1 d . . . . .
N4 N 0.6794(3) 0.1363(3) 0.5986(2) 0.0162(10) Uani 1 1 d . . . . .
N5 N 0.7528(3) 0.2550(3) 0.5877(2) 0.0171(10) Uani 1 1 d . . . . .
N6 N 1.0797(3) -0.0249(3) 0.7816(2) 0.0204(11) Uani 1 1 d . . . . .
H6 H 1.080703 0.034497 0.774294 0.025 Uiso 1 1 calc R U . . .
N7 N 1.0143(3) -0.1509(3) 0.8081(2) 0.0180(10) Uani 1 1 d . . . . .
N8 N 0.8437(3) 0.2121(3) 0.7380(2) 0.0188(10) Uani 1 1 d . . . . .
N9 N 0.9204(3) 0.0777(3) 0.6656(2) 0.0188(10) Uani 1 1 d . . . . .
N10 N 0.8048(3) -0.0279(3) 0.7256(2) 0.0159(10) Uani 1 1 d . . . . .
N11 N 0.7489(3) -0.1498(3) 0.8189(2) 0.0181(10) Uani 1 1 d . . . . .
N12 N 0.6279(3) -0.0415(3) 0.7581(2) 0.0201(10) Uani 1 1 d . . . . .
N13 N 0.7168(3) 0.3749(3) 0.7339(3) 0.0217(11) Uani 1 1 d . . . . .
N14 N 0.7490(4) 0.2929(3) 0.8373(2) 0.0246(11) Uani 1 1 d . . . . .
H14 H 0.775235 0.245674 0.868154 0.030 Uiso 1 1 calc R U . . .
O1 O 0.8677(3) -0.0442(3) 0.9371(2) 0.0234(9) Uani 1 1 d . . . . .
O2 O 0.5057(3) 0.2080(3) 0.7269(2) 0.0294(10) Uani 1 1 d . . . . .
O1W O 0.9724(4) -0.2981(3) 0.7354(2) 0.0533(14) Uani 1 1 d . . . . .
H1WA H 0.921108 -0.296305 0.718763 0.080 Uiso 1 1 d R U . . .
H1WB H 1.010039 -0.359703 0.740356 0.080 Uiso 1 1 d R U . . .
O3 O 0.8901(3) -0.1368(3) 0.6472(2) 0.0245(9) Uani 1 1 d . . . . .
O2W O 0.8616(3) -0.2315(3) 0.9609(2) 0.0397(12) Uani 1 1 d . . . . .
H2WA H 0.804217 -0.252033 0.985890 0.060 Uiso 1 1 d R U . . .
H2WB H 0.836375 -0.167144 0.966860 0.060 Uiso 1 1 d R U . . .
O4 O 0.9325(3) 0.3125(3) 0.6512(2) 0.0427(13) Uani 1 1 d . . . . .
O5 O 0.4511(4) 0.1246(4) 0.5823(3) 0.0518(14) Uani 1 1 d . . . . .
O6 O 0.4231(3) 0.0199(3) 0.6786(2) 0.0367(11) Uani 1 1 d . . . . .
O7 O 1.0346(3) -0.3992(3) 0.8784(3) 0.0407(12) Uani 1 1 d . . . . .
O8 O 0.8719(3) -0.4004(3) 0.8914(2) 0.0348(11) Uani 1 1 d . . . . .
O011 O 0.6756(3) -0.0742(3) 0.5848(2) 0.0350(11) Uani 1 1 d . . . . .
O12 O 0.1196(4) 0.1423(4) 0.7726(3) 0.079(2) Uani 1 1 d . . . . .
O13 O 0.0848(4) 0.5227(4) 0.7029(4) 0.079(2) Uani 1 1 d . . . . .
O14 O 0.7243(3) -0.3098(3) 1.0707(2) 0.0396(12) Uani 1 1 d . . . . .
O15 O 0.5420(4) 0.4462(4) 0.6454(3) 0.0602(15) Uani 1 1 d . . . . .
O019 O 0.7311(4) 0.5657(3) 0.5922(3) 0.0482(13) Uani 1 1 d . . . . .
O21 O 0.7667(6) 0.4814(4) 0.5121(3) 0.085(2) Uani 1 1 d . . . . .
Co Co 0.80802(5) 0.09098(5) 0.74648(4) 0.01581(17) Uani 1 1 d . . . . .
Cd1 Cd 0.72460(4) 0.39676(3) 0.62073(2) 0.02679(12) Uani 1 1 d . . . . .
Cd2 Cd 0.90605(3) -0.24969(3) 0.84344(2) 0.02200(11) Uani 1 1 d . . . . .
Cd3 Cd 0.58243(3) 0.04033(3) 0.65659(2) 0.02374(11) Uani 1 1 d . . . . .
S1 S 0.02298(16) 0.47416(17) 0.68261(15) 0.0668(7) Uani 1 1 d . . . . .
S2 S 0.12616(15) 0.22421(14) 0.79763(12) 0.0512(5) Uani 1 1 d . . . . .
S3 S 0.65171(13) -0.37012(12) 1.08404(10) 0.0399(4) Uani 1 1 d . . . . .
S4A S 0.8887(2) 0.16338(16) 0.98513(11) 0.0356(6) Uani 0.889(5) 1 d . . P C 1
O16A O 0.7873(4) 0.1936(4) 0.9614(3) 0.0353(14) Uani 0.885(7) 1 d . . P C 1
S4B S 0.8226(18) 0.1923(14) 0.9989(10) 0.0356(6) Uani 0.111(5) 1 d . . P C 2
O16B O 0.888(3) 0.181(3) 0.929(2) 0.0353(14) Uani 0.115(7) 1 d . . P C 2
S5 S 0.68977(13) -0.18121(12) 0.59012(9) 0.0352(4) Uani 1 1 d . . . . .
S6A S 0.4732(2) 0.47572(18) 0.59398(13) 0.0598(6) Uani 0.9 1 d . . P D 1
S6B S 0.471(2) 0.4234(16) 0.6442(12) 0.0598(6) Uani 0.1 1 d . . P D 2
C49 C 0.3423(7) 0.4867(7) 0.6454(6) 0.097(4) Uani 1 1 d . . . . .
H49A H 0.340872 0.425756 0.676721 0.145 Uiso 1 1 calc R U . D 1
H49B H 0.295146 0.502131 0.615405 0.145 Uiso 1 1 calc R U . D 1
H49C H 0.319636 0.538189 0.672161 0.145 Uiso 1 1 calc R U . D 1
C50 C 0.4743(8) 0.3569(9) 0.5729(7) 0.146(6) Uani 1 1 d . . . . .
H50A H 0.538376 0.333018 0.538380 0.219 Uiso 1 1 calc R U . D 1
H50B H 0.413302 0.370053 0.554972 0.219 Uiso 1 1 calc R U . D 1
H50C H 0.471617 0.308228 0.614825 0.219 Uiso 1 1 calc R U . D 1

loop_
_atom_site_aniso_label
_atom_site_aniso_U_11
_atom_site_aniso_U_22
_atom_site_aniso_U_33
_atom_site_aniso_U_23
_atom_site_aniso_U_13
_atom_site_aniso_U_12
C1 0.025(3) 0.026(3) 0.018(3) -0.009(3) 0.005(3) -0.012(3)
C2 0.016(3) 0.024(3) 0.028(4) -0.009(3) 0.000(3) -0.003(3)
C3 0.022(3) 0.017(3) 0.014(3) -0.006(2) -0.005(2) -0.006(2)
C4 0.020(3) 0.012(3) 0.020(3) -0.005(2) -0.003(2) -0.004(2)
C5 0.014(3) 0.023(3) 0.021(3) -0.007(3) -0.006(2) -0.003(2)
C6 0.022(3) 0.023(3) 0.017(3) -0.003(3) -0.006(2) -0.009(2)
C7 0.034(3) 0.035(4) 0.020(4) -0.006(3) 0.002(3) -0.017(3)
C8 0.043(4) 0.031(4) 0.014(3) 0.003(3) -0.008(3) -0.010(3)
C9 0.042(4) 0.032(4) 0.019(3) -0.005(3) -0.012(3) -0.010(3)
C10 0.035(3) 0.024(3) 0.026(4) -0.003(3) -0.010(3) -0.017(3)
C11 0.016(3) 0.017(3) 0.020(3) -0.005(2) -0.004(2) -0.003(2)
C12 0.029(3) 0.027(3) 0.016(3) -0.002(3) -0.003(3) -0.008(3)
C13 0.025(3) 0.020(3) 0.010(3) -0.003(2) -0.002(2) -0.013(2)
C14 0.024(3) 0.017(3) 0.027(4) -0.008(3) -0.007(3) -0.009(3)
C15 0.024(3) 0.020(3) 0.012(3) -0.001(2) -0.009(2) -0.010(2)
C16 0.022(3) 0.024(3) 0.017(3) -0.004(3) -0.006(2) -0.009(3)
C17 0.021(3) 0.031(3) 0.023(3) 0.000(3) -0.010(3) -0.012(3)
C18 0.014(3) 0.039(4) 0.025(4) -0.002(3) -0.006(3) -0.006(3)
C19 0.018(3) 0.027(3) 0.033(4) 0.001(3) -0.007(3) -0.002(3)
C20 0.023(3) 0.021(3) 0.022(3) 0.000(3) -0.002(3) -0.009(3)
C21 0.019(3) 0.022(3) 0.013(3) -0.004(2) -0.002(2) -0.007(2)
C22 0.024(3) 0.029(3) 0.017(3) -0.003(3) 0.002(3) -0.010(3)
C23 0.028(3) 0.028(3) 0.024(4) 0.002(3) -0.004(3) -0.019(3)
C24 0.019(3) 0.024(3) 0.020(3) -0.002(3) -0.003(2) -0.012(3)
C25 0.027(3) 0.025(3) 0.029(4) -0.007(3) -0.005(3) -0.012(3)
C26 0.022(3) 0.019(3) 0.018(3) -0.008(2) -0.001(2) -0.008(2)
C27 0.031(3) 0.022(3) 0.021(3) -0.006(3) -0.002(3) -0.012(3)
C28 0.038(4) 0.023(3) 0.029(4) -0.003(3) -0.011(3) -0.005(3)
C29 0.041(4) 0.028(4) 0.038(4) -0.010(3) -0.009(3) -0.003(3)
C30 0.049(4) 0.030(4) 0.029(4) -0.015(3) -0.005(3) -0.001(3)
C31 0.054(4) 0.029(4) 0.021(4) -0.008(3) -0.001(3) -0.014(3)
C32 0.030(3) 0.022(3) 0.020(3) -0.003(3) -0.003(3) -0.012(3)
C33 0.023(3) 0.019(3) 0.019(3) -0.005(2) -0.003(3) -0.006(2)
C34 0.018(3) 0.016(3) 0.023(3) -0.002(2) -0.009(2) -0.007(2)
C35 0.025(3) 0.018(3) 0.017(3) -0.001(2) -0.009(3) -0.005(2)
C36 0.019(3) 0.018(3) 0.016(3) -0.008(2) -0.002(2) -0.006(2)
C37 0.025(3) 0.017(3) 0.019(3) -0.003(2) -0.004(3) -0.012(2)
C38 0.017(3) 0.020(3) 0.017(3) -0.005(2) -0.003(2) -0.007(2)
C39 0.025(3) 0.026(3) 0.017(3) 0.001(3) -0.006(3) -0.010(3)
C40 0.029(3) 0.031(3) 0.016(3) -0.004(3) 0.000(3) -0.014(3)
C41 0.021(3) 0.042(4) 0.026(4) -0.011(3) 0.006(3) -0.020(3)
C42 0.021(3) 0.034(3) 0.021(3) 0.000(3) -0.006(3) -0.014(3)
C43 0.067(6) 0.146(10) 0.075(8) -0.051(8) 0.014(6) -0.061(7)
C44 0.050(5) 0.088(7) 0.120(9) -0.057(7) 0.006(5) -0.040(5)
C45 0.087(6) 0.064(6) 0.072(7) -0.007(5) 0.010(5) -0.052(5)
C46 0.129(9) 0.088(7) 0.053(7) 0.002(6) -0.022(6) -0.056(7)
C47 0.045(4) 0.034(4) 0.059(6) -0.007(4) -0.010(4) -0.011(3)
C48 0.076(6) 0.039(4) 0.051(6) 0.000(4) 0.013(5) -0.018(4)
C51 0.051(4) 0.033(4) 0.043(5) -0.011(3) -0.010(4) -0.016(3)
C52 0.054(4) 0.050(4) 0.039(5) -0.005(4) -0.013(4) -0.027(4)
C53 0.081(6) 0.052(5) 0.055(6) -0.007(4) -0.023(5) -0.036(5)
C54 0.044(4) 0.040(4) 0.025(4) -0.001(3) -0.018(3) -0.007(3)
C55 0.040(4) 0.025(4) 0.030(4) -0.002(3) -0.004(3) -0.007(3)
C56 0.054(5) 0.020(4) 0.074(6) 0.003(4) -0.015(4) -0.009(3)
C57 0.057(5) 0.028(4) 0.032(4) -0.007(3) -0.009(4) -0.014(3)
C58 0.110(7) 0.037(4) 0.023(4) -0.001(3) 0.003(4) -0.033(4)
C070 0.033(3) 0.030(4) 0.027(4) -0.001(3) -0.013(3) -0.013(3)
C093 0.036(4) 0.043(4) 0.033(4) 0.006(3) -0.017(3) -0.023(3)
N1 0.016(2) 0.014(2) 0.018(3) -0.002(2) -0.006(2) -0.0031(19)
N2 0.018(2) 0.014(2) 0.023(3) -0.005(2) -0.006(2) -0.006(2)
N3 0.016(2) 0.020(2) 0.015(3) -0.002(2) -0.005(2) -0.006(2)
N4 0.019(2) 0.021(2) 0.014(3) -0.001(2) -0.008(2) -0.010(2)
N5 0.021(2) 0.016(2) 0.015(3) 0.001(2) -0.003(2) -0.010(2)
N6 0.023(2) 0.018(2) 0.024(3) -0.001(2) -0.007(2) -0.010(2)
N7 0.015(2) 0.020(2) 0.018(3) -0.002(2) -0.004(2) -0.005(2)
N8 0.016(2) 0.021(2) 0.021(3) -0.008(2) 0.002(2) -0.010(2)
N9 0.021(2) 0.019(2) 0.018(3) 0.000(2) -0.006(2) -0.008(2)
N10 0.015(2) 0.020(2) 0.017(3) -0.006(2) -0.0032(19) -0.008(2)
N11 0.017(2) 0.021(2) 0.015(3) 0.001(2) -0.003(2) -0.008(2)
N12 0.022(2) 0.024(3) 0.018(3) -0.003(2) -0.008(2) -0.009(2)
N13 0.025(3) 0.018(2) 0.024(3) -0.002(2) -0.011(2) -0.006(2)
N14 0.037(3) 0.019(3) 0.018(3) -0.004(2) -0.005(2) -0.009(2)
O1 0.031(2) 0.025(2) 0.016(2) 0.0019(18) -0.0112(18) -0.0099(18)
O2 0.019(2) 0.046(3) 0.021(2) 0.000(2) -0.0073(18) -0.011(2)
O1W 0.082(4) 0.030(3) 0.039(3) -0.011(2) -0.012(3) -0.007(3)
O3 0.029(2) 0.021(2) 0.028(2) -0.0099(19) -0.0023(19) -0.0115(18)
O2W 0.062(3) 0.036(3) 0.027(3) -0.004(2) -0.005(2) -0.028(2)
O4 0.055(3) 0.037(3) 0.039(3) -0.017(2) 0.013(2) -0.030(2)
O5 0.051(3) 0.069(4) 0.044(3) 0.024(3) -0.024(3) -0.042(3)
O6 0.031(2) 0.051(3) 0.035(3) 0.006(2) -0.016(2) -0.024(2)
O7 0.030(2) 0.030(2) 0.052(3) 0.009(2) -0.006(2) -0.012(2)
O8 0.035(3) 0.024(2) 0.041(3) 0.001(2) -0.008(2) -0.010(2)
O011 0.047(3) 0.033(2) 0.029(3) -0.007(2) 0.000(2) -0.024(2)
O12 0.089(4) 0.069(4) 0.107(5) -0.045(4) 0.001(4) -0.057(3)
O13 0.040(3) 0.064(4) 0.152(7) -0.062(4) -0.014(4) -0.014(3)
O14 0.039(3) 0.029(2) 0.043(3) -0.003(2) 0.003(2) -0.014(2)
O15 0.047(3) 0.075(4) 0.065(4) -0.017(3) -0.019(3) -0.018(3)
O019 0.083(4) 0.041(3) 0.028(3) 0.000(2) -0.015(3) -0.029(3)
O21 0.183(7) 0.035(3) 0.031(3) -0.006(3) 0.008(4) -0.052(4)
Co 0.0176(4) 0.0174(4) 0.0139(4) -0.0026(3) -0.0038(3) -0.0072(3)
Cd1 0.0415(3) 0.0215(2) 0.0209(3) -0.00202(19) -0.0098(2) -0.0130(2)
Cd2 0.0205(2) 0.0207(2) 0.0245(3) -0.00072(19) -0.00593(19) -0.00785(18)
Cd3 0.0275(2) 0.0296(2) 0.0205(2) 0.00117(19) -0.00902(19) -0.0172(2)
S1 0.0473(12) 0.0666(15) 0.098(2) -0.0449(15) -0.0044(13) -0.0200(11)
S2 0.0478(11) 0.0446(11) 0.0704(16) -0.0231(11) -0.0042(11) -0.0238(10)
S3 0.0355(9) 0.0298(9) 0.0459(12) -0.0018(8) -0.0014(8) -0.0110(8)
S4A 0.0382(15) 0.0464(13) 0.0252(11) -0.0050(9) -0.0097(10) -0.0156(11)
O16A 0.039(3) 0.041(3) 0.028(3) -0.003(2) -0.017(2) -0.010(2)
S4B 0.0382(15) 0.0464(13) 0.0252(11) -0.0050(9) -0.0097(10) -0.0156(11)
O16B 0.039(3) 0.041(3) 0.028(3) -0.003(2) -0.017(2) -0.010(2)
S5 0.0417(10) 0.0372(10) 0.0303(10) -0.0129(8) 0.0020(8) -0.0201(8)
S6A 0.0804(17) 0.0530(15) 0.0408(14) -0.0052(11) -0.0259(13) -0.0078(13)
S6B 0.0804(17) 0.0530(15) 0.0408(14) -0.0052(11) -0.0259(13) -0.0078(13)
C49 0.069(6) 0.101(8) 0.124(10) -0.012(8) -0.046(7) -0.017(6)
C50 0.112(9) 0.162(12) 0.142(13) -0.078(11) -0.076(9) 0.057(9)

loop_
_atom_type_symbol
_atom_type_description
_atom_type_scat_dispersion_real
_atom_type_scat_dispersion_imag
_atom_type_scat_source
C C 0.0033 0.0016 'International Tables Vol C Tables 4.2.6.8 and 6.1.1.4'
H H 0.0000 0.0000 'International Tables Vol C Tables 4.2.6.8 and 6.1.1.4'
N N 0.0061 0.0033 'International Tables Vol C Tables 4.2.6.8 and 6.1.1.4'
O O 0.0106 0.0060 'International Tables Vol C Tables 4.2.6.8 and 6.1.1.4'
Co Co 0.3494 0.9721 'International Tables Vol C Tables 4.2.6.8 and 6.1.1.4'
Cd Cd -0.8075 1.2024 'International Tables Vol C Tables 4.2.6.8 and 6.1.1.4'
S S 0.1246 0.1234 'International Tables Vol C Tables 4.2.6.8 and 6.1.1.4'

loop_
_geom_angle_atom_site_label_1
_geom_angle_atom_site_label_2
_geom_angle_atom_site_label_3
_geom_angle
C2 C1 C12 120.2(5)
C2 C1 H1 119.9
C12 C1 H1 119.9
C1 C2 C3 118.4(5)
C1 C2 H2 120.8
C3 C2 H2 120.8
N2 C3 C2 120.0(5)
N2 C3 C4 112.7(5)
C2 C3 C4 127.2(5)
O2 C4 N3 128.0(5)
O2 C4 C3 121.5(5)
N3 C4 C3 110.4(5)
N4 C5 N5 116.3(5)
N4 C5 N3 121.8(5)
N5 C5 N3 121.6(5)
C7 C6 N5 131.4(5)
C7 C6 C11 120.7(5)
N5 C6 C11 107.9(5)
C8 C7 C6 117.2(6)
C8 C7 H7 121.4
C6 C7 H7 121.4
C7 C8 C9 121.9(6)
C7 C8 H8 119.1
C9 C8 H8 119.1
C10 C9 C8 121.5(6)
C10 C9 H9 119.2
C8 C9 H9 119.2
C9 C10 C11 117.0(5)
C9 C10 H10 121.5
C11 C10 H10 121.5
C10 C11 N4 130.2(5)
C10 C11 C6 121.6(5)
N4 C11 C6 108.2(5)
C13 C12 C1 118.7(6)
C13 C12 H12 120.6
C1 C12 H12 120.6
N2 C13 C12 120.8(5)
N2 C13 C14 112.2(5)
C12 C13 C14 126.8(5)
O1 C14 N1 127.8(5)
O1 C14 C13 121.7(5)
N1 C14 C13 110.4(5)
N7 C15 N6 113.4(5)
N7 C15 N1 125.1(5)
N6 C15 N1 121.4(5)
C17 C16 N6 131.8(5)
C17 C16 C21 122.5(5)
N6 C16 C21 105.6(4)
C18 C17 C16 116.8(5)
C18 C17 H17 121.6
C16 C17 H17 121.6
C17 C18 C19 121.4(5)
C17 C18 H18 119.3
C19 C18 H18 119.3
C20 C19 C18 122.1(5)
C20 C19 H19 119.0
C18 C19 H19 119.0
C19 C20 C21 117.2(5)
C19 C20 H20 121.4
C21 C20 H20 121.4
C20 C21 C16 120.0(5)
C20 C21 N7 130.7(5)
C16 C21 N7 109.2(4)
C23 C22 C33 120.3(5)
C23 C22 H22 119.9
C33 C22 H22 119.9
C24 C23 C22 119.1(5)
C24 C23 H23 120.4
C22 C23 H23 120.4
N9 C24 C23 119.8(5)
N9 C24 C25 112.3(5)
C23 C24 C25 127.5(5)
O4 C25 N8 127.7(5)
O4 C25 C24 119.8(5)
N8 C25 C24 112.2(5)
N13 C26 N14 112.3(5)
N13 C26 N8 125.8(5)
N14 C26 N8 121.9(5)
C28 C27 C32 120.9(5)
C28 C27 N13 130.4(6)
C32 C27 N13 108.7(5)
C29 C28 C27 116.7(6)
C29 C28 H28 121.6
C27 C28 H28 121.6
C28 C29 C30 122.2(6)
C28 C29 H29 118.9
C30 C29 H29 118.9
C31 C30 C29 122.1(6)
C31 C30 H30 118.9
C29 C30 H30 118.9
C30 C31 C32 116.3(6)
C30 C31 H31 121.9
C32 C31 H31 121.9
N14 C32 C31 132.2(6)
N14 C32 C27 106.0(5)
C31 C32 C27 121.8(5)
C34 C33 C22 118.1(5)
C34 C33 H33 121.0
C22 C33 H33 121.0
N9 C34 C33 121.1(5)
N9 C34 C35 111.6(5)
C33 C34 C35 127.2(5)
O3 C35 N10 128.0(5)
O3 C35 C34 121.2(5)
N10 C35 C34 110.8(4)
N11 C36 N12 115.7(5)
N11 C36 N10 123.1(5)
N12 C36 N10 120.9(5)
N12 C37 C42 131.1(5)
N12 C37 C38 109.0(5)
C42 C37 C38 119.9(5)
C39 C38 N11 130.8(5)
C39 C38 C37 122.0(5)
N11 C38 C37 107.2(5)
C40 C39 C38 117.4(5)
C40 C39 H39 121.3
C38 C39 H39 121.3
C39 C40 C41 121.2(5)
C39 C40 H40 119.4
C41 C40 H40 119.4
C42 C41 C40 122.2(5)
C42 C41 H41 118.9
C40 C41 H41 118.9
C41 C42 C37 117.3(5)
C41 C42 H42 121.4
C37 C42 H42 121.4
S1 C43 H43A 109.5
S1 C43 H43B 109.5
H43A C43 H43B 109.5
S1 C43 H43C 109.5
H43A C43 H43C 109.5
H43B C43 H43C 109.5
S1 C44 H44A 109.5
S1 C44 H44B 109.5
H44A C44 H44B 109.5
S1 C44 H44C 109.5
H44A C44 H44C 109.5
H44B C44 H44C 109.5
S2 C45 H45A 109.5
S2 C45 H45B 109.5
H45A C45 H45B 109.5
S2 C45 H45C 109.5
H45A C45 H45C 109.5
H45B C45 H45C 109.5
S2 C46 H46A 109.5
S2 C46 H46B 109.5
H46A C46 H46B 109.5
S2 C46 H46C 109.5
H46A C46 H46C 109.5
H46B C46 H46C 109.5
S3 C47 H47A 109.5
S3 C47 H47B 109.5
H47A C47 H47B 109.5
S3 C47 H47C 109.5
H47A C47 H47C 109.5
H47B C47 H47C 109.5
S3 C48 H48A 109.5
S3 C48 H48B 109.5
H48A C48 H48B 109.5
S3 C48 H48C 109.5
H48A C48 H48C 109.5
H48B C48 H48C 109.5
S5 C51 H51A 109.5
S5 C51 H51B 109.5
H51A C51 H51B 109.5
S5 C51 H51C 109.5
H51A C51 H51C 109.5
H51B C51 H51C 109.5
S5 C52 H52A 109.5
S5 C52 H52B 109.5
H52A C52 H52B 109.5
S5 C52 H52C 109.5
H52A C52 H52C 109.5
H52B C52 H52C 109.5
S4A C53 H53A 109.5
S4A C53 H53B 109.5
H53A C53 H53B 109.5
S4A C53 H53C 109.5
H53A C53 H53C 109.5
H53B C53 H53C 109.5
S4A C54 H54A 109.5
S4A C54 H54B 109.5
H54A C54 H54B 109.5
S4A C54 H54C 109.5
H54A C54 H54C 109.5
H54B C54 H54C 109.5
O8 C55 O7 122.5(6)
O8 C55 C56 119.7(6)
O7 C55 C56 117.9(6)
O8 C55 Cd2 60.5(3)
O7 C55 Cd2 62.0(3)
C56 C55 Cd2 176.9(5)
C55 C56 H56A 109.5
C55 C56 H56B 109.5
H56A C56 H56B 109.5
C55 C56 H56C 109.5
H56A C56 H56C 109.5
H56B C56 H56C 109.5
O019 C57 O21 120.8(7)
O019 C57 C58 120.5(6)
O21 C57 C58 118.6(6)
O019 C57 Cd1 65.0(4)
O21 C57 Cd1 55.8(4)
C58 C57 Cd1 174.4(5)
C57 C58 H58A 109.5
C57 C58 H58B 109.5
H58A C58 H58B 109.5
C57 C58 H58C 109.5
H58A C58 H58C 109.5
H58B C58 H58C 109.5
O5 C070 O6 121.7(6)
O5 C070 C093 119.5(6)
O6 C070 C093 118.8(6)
O5 C070 Cd3 66.9(3)
O6 C070 Cd3 54.9(3)
C093 C070 Cd3 172.1(4)
C070 C093 H09A 109.5
C070 C093 H09B 109.5
H09A C093 H09B 109.5
C070 C093 H09C 109.5
H09A C093 H09C 109.5
H09B C093 H09C 109.5
C14 N1 C15 115.5(5)
C14 N1 Co 116.9(3)
C15 N1 Co 125.9(4)
C13 N2 C3 121.8(5)
C13 N2 Co 119.8(4)
C3 N2 Co 118.2(4)
C4 N3 C5 119.2(4)
C4 N3 Co 115.7(4)
C5 N3 Co 121.0(3)
C5 N4 C11 104.3(4)
C5 N4 Cd3 122.1(4)
C11 N4 Cd3 132.8(3)
C5 N5 C6 103.3(4)
C5 N5 Cd1 120.4(3)
C6 N5 Cd1 126.6(4)
C15 N6 C16 106.8(4)
C15 N6 H6 126.6
C16 N6 H6 126.6
C15 N7 C21 104.9(4)
C15 N7 Cd2 131.5(3)
C21 N7 Cd2 123.5(3)
C25 N8 C26 116.0(5)
C25 N8 Co 114.1(4)
C26 N8 Co 122.4(3)
C34 N9 C24 121.5(5)
C34 N9 Co 119.6(4)
C24 N9 Co 118.8(4)
C35 N10 C36 120.4(4)
C35 N10 Co 117.3(3)
C36 N10 Co 122.2(3)
C36 N11 C38 104.6(4)
C36 N11 Cd2 129.8(4)
C38 N11 Cd2 124.5(3)
C36 N12 C37 103.5(5)
C36 N12 Cd3 124.1(4)
C37 N12 Cd3 128.1(3)
C26 N13 C27 105.7(5)
C26 N13 Cd1 122.5(4)
C27 N13 Cd1 131.8(4)
C26 N14 C32 107.4(5)
C26 N14 H14 126.3
C32 N14 H14 126.3
Cd2 O1W H1WA 110.9
Cd2 O1W H1WB 109.3
H1WA O1W H1WB 103.8
Cd2 O2W H2WA 111.0
Cd2 O2W H2WB 113.4
H2WA O2W H2WB 100.9
C070 O5 Cd3 85.9(4)
C070 O6 Cd3 97.7(4)
C55 O7 Cd2 90.2(4)
C55 O8 Cd2 91.8(4)
S5 O011 Cd3 135.3(2)
S6B O15 Cd1 142.0(12)
S6A O15 Cd1 127.1(3)
C57 O019 Cd1 87.9(4)
C57 O21 Cd1 97.0(4)
N2 Co N9 178.42(18)
N2 Co N10 97.83(18)
N9 Co N10 80.64(18)
N2 Co N3 81.14(19)
N9 Co N3 99.26(19)
N10 Co N3 91.56(18)
N2 Co N1 80.65(19)
N9 Co N1 98.92(19)
N10 Co N1 90.07(18)
N3 Co N1 161.77(18)
N2 Co N8 100.26(18)
N9 Co N8 81.29(18)
N10 Co N8 161.71(18)
N3 Co N8 88.58(18)
N1 Co N8 95.49(19)
N13 Cd1 N5 111.47(16)
N13 Cd1 O21 148.10(19)
N5 Cd1 O21 96.44(17)
N13 Cd1 O15 89.69(18)
N5 Cd1 O15 97.02(17)
O21 Cd1 O15 102.3(2)
N13 Cd1 O019 96.15(16)
N5 Cd1 O019 150.56(16)
O21 Cd1 O019 54.28(16)
O15 Cd1 O019 92.97(18)
N13 Cd1 C57 122.41(19)
N5 Cd1 C57 123.59(19)
O21 Cd1 C57 27.20(18)
O15 Cd1 C57 98.6(2)
O019 Cd1 C57 27.08(16)
N11 Cd2 N7 104.69(16)
N11 Cd2 O1W 93.45(18)
N7 Cd2 O1W 89.66(16)
N11 Cd2 O2W 96.80(16)
N7 Cd2 O2W 92.90(15)
O1W Cd2 O2W 168.43(17)
N11 Cd2 O8 102.47(15)
N7 Cd2 O8 152.84(15)
O1W Cd2 O8 88.53(16)
O2W Cd2 O8 84.04(15)
N11 Cd2 O7 157.63(15)
N7 Cd2 O7 97.50(15)
O1W Cd2 O7 83.76(18)
O2W Cd2 O7 84.73(16)
O8 Cd2 O7 55.37(14)
N11 Cd2 C55 129.94(19)
N7 Cd2 C55 125.27(18)
O1W Cd2 C55 84.78(18)
O2W Cd2 C55 84.53(18)
O8 Cd2 C55 27.62(16)
O7 Cd2 C55 27.78(16)
N4 Cd3 O6 144.76(16)
N4 Cd3 N12 111.27(16)
O6 Cd3 N12 99.67(16)
N4 Cd3 O011 92.76(15)
O6 Cd3 O011 97.25(15)
N12 Cd3 O011 101.64(16)
N4 Cd3 O5 91.65(15)
O6 Cd3 O5 54.61(15)
N12 Cd3 O5 152.91(16)
O011 Cd3 O5 91.07(17)
N4 Cd3 C070 118.52(18)
O6 Cd3 C070 27.45(17)
N12 Cd3 C070 126.88(18)
O011 Cd3 C070 93.58(17)
O5 Cd3 C070 27.20(16)
O13 S1 C43 104.8(4)
O13 S1 C44 107.3(4)
C43 S1 C44 98.3(4)
O12 S2 C45 105.4(4)
O12 S2 C46 107.4(4)
C45 S2 C46 96.7(4)
O14 S3 C48 105.1(4)
O14 S3 C47 106.8(3)
C48 S3 C47 98.1(4)
O16A S4A C54 106.0(3)
O16A S4A C53 105.5(3)
C54 S4A C53 98.3(3)
O16B S4B C53 109(2)
O16B S4B C54 102.2(19)
C53 S4B C54 93.5(9)
O011 S5 C51 107.7(3)
O011 S5 C52 106.5(3)
C51 S5 C52 98.4(3)
O15 S6A C49 105.6(4)
O15 S6A C50 107.2(4)
C49 S6A C50 87.5(5)
O15 S6B C49 132.5(18)
O15 S6B C50 124.2(17)
C49 S6B C50 88.8(12)
S6A C49 H49A 109.5
S6A C49 H49B 109.5
H49A C49 H49B 109.5
S6A C49 H49C 109.5
H49A C49 H49C 109.5
H49B C49 H49C 109.5
S6A C50 H50A 109.5
S6A C50 H50B 109.5
H50A C50 H50B 109.5
S6A C50 H50C 109.5
H50A C50 H50C 109.5
H50B C50 H50C 109.5

loop_
_geom_bond_atom_site_label_1
_geom_bond_atom_site_label_2
_geom_bond_distance
C1 C2 1.384(8)
C1 C12 1.386(8)
C1 H1 0.9300
C2 C3 1.395(7)
C2 H2 0.9300
C3 N2 1.339(6)
C3 C4 1.491(7)
C4 O2 1.238(6)
C4 N3 1.348(6)
C5 N4 1.327(6)
C5 N5 1.349(7)
C5 N3 1.397(7)
C6 C7 1.383(8)
C6 N5 1.406(7)
C6 C11 1.405(7)
C7 C8 1.378(8)
C7 H7 0.9300
C8 C9 1.396(8)
C8 H8 0.9300
C9 C10 1.368(8)
C9 H9 0.9300
C10 C11 1.389(7)
C10 H10 0.9300
C11 N4 1.393(7)
C12 C13 1.371(7)
C12 H12 0.9300
C13 N2 1.336(7)
C13 C14 1.503(7)
C14 O1 1.237(7)
C14 N1 1.352(7)
C15 N7 1.322(6)
C15 N6 1.356(6)
C15 N1 1.397(6)
C16 C17 1.383(7)
C16 N6 1.393(6)
C16 C21 1.401(7)
C17 C18 1.372(8)
C17 H17 0.9300
C18 C19 1.393(8)
C18 H18 0.9300
C19 C20 1.377(7)
C19 H19 0.9300
C20 C21 1.391(7)
C20 H20 0.9300
C21 N7 1.404(6)
C22 C23 1.376(7)
C22 C33 1.387(7)
C22 H22 0.9300
C23 C24 1.376(7)
C23 H23 0.9300
C24 N9 1.341(6)
C24 C25 1.489(7)
C25 O4 1.245(7)
C25 N8 1.351(7)
C26 N13 1.321(7)
C26 N14 1.354(7)
C26 N8 1.385(6)
C27 C28 1.393(8)
C27 C32 1.393(8)
C27 N13 1.402(7)
C28 C29 1.367(8)
C28 H28 0.9300
C29 C30 1.383(9)
C29 H29 0.9300
C30 C31 1.370(8)
C30 H30 0.9300
C31 C32 1.391(8)
C31 H31 0.9300
C32 N14 1.383(7)
C33 C34 1.369(7)
C33 H33 0.9300
C34 N9 1.336(6)
C34 C35 1.503(7)
C35 O3 1.231(6)
C35 N10 1.345(6)
C36 N11 1.327(7)
C36 N12 1.363(6)
C36 N10 1.399(6)
C37 N12 1.380(7)
C37 C42 1.405(7)
C37 C38 1.413(7)
C38 C39 1.382(7)
C38 N11 1.402(6)
C39 C40 1.376(7)
C39 H39 0.9300
C40 C41 1.404(8)
C40 H40 0.9300
C41 C42 1.372(8)
C41 H41 0.9300
C42 H42 0.9300
C43 S1 1.705(10)
C43 H43A 0.9600
C43 H43B 0.9600
C43 H43C 0.9600
C44 S1 1.767(7)
C44 H44A 0.9600
C44 H44B 0.9600
C44 H44C 0.9600
C45 S2 1.755(7)
C45 H45A 0.9600
C45 H45B 0.9600
C45 H45C 0.9600
C46 S2 1.761(9)
C46 H46A 0.9600
C46 H46B 0.9600
C46 H46C 0.9600
C47 S3 1.772(6)
C47 H47A 0.9600
C47 H47B 0.9600
C47 H47C 0.9600
C48 S3 1.770(8)
C48 H48A 0.9600
C48 H48B 0.9600
C48 H48C 0.9600
C51 S5 1.771(7)
C51 H51A 0.9600
C51 H51B 0.9600
C51 H51C 0.9600
C52 S5 1.785(6)
C52 H52A 0.9600
C52 H52B 0.9600
C52 H52C 0.9600
C53 S4B 1.702(19)
C53 S4A 1.789(7)
C53 H53A 0.9600
C53 H53B 0.9600
C53 H53C 0.9600
C54 S4A 1.747(6)
C54 S4B 1.96(2)
C54 H54A 0.9600
C54 H54B 0.9600
C54 H54C 0.9600
C55 O8 1.249(7)
C55 O7 1.255(7)
C55 C56 1.507(8)
C55 Cd2 2.693(6)
C56 H56A 0.9600
C56 H56B 0.9600
C56 H56C 0.9600
C57 O019 1.229(8)
C57 O21 1.243(7)
C57 C58 1.498(9)
C57 Cd1 2.699(7)
C58 H58A 0.9600
C58 H58B 0.9600
C58 H58C 0.9600
C070 O5 1.238(7)
C070 O6 1.257(7)
C070 C093 1.507(8)
C070 Cd3 2.703(6)
C093 H09A 0.9600
C093 H09B 0.9600
C093 H09C 0.9600
N1 Co 1.960(4)
N2 Co 1.870(4)
N3 Co 1.952(4)
N4 Cd3 2.178(4)
N5 Cd1 2.244(4)
N6 H6 0.8600
N7 Cd2 2.303(4)
N8 Co 1.988(4)
N9 Co 1.876(4)
N10 Co 1.944(4)
N11 Cd2 2.260(4)
N12 Cd3 2.251(5)
N13 Cd1 2.215(5)
N14 H14 0.8600
O1W Cd2 2.305(4)
O1W H1WA 0.8690
O1W H1WB 0.8670
O2W Cd2 2.342(4)
O2W H2WA 0.9087
O2W H2WB 0.9178
O5 Cd3 2.493(5)
O6 Cd3 2.231(4)
O7 Cd2 2.378(4)
O8 Cd2 2.346(4)
O011 S5 1.507(4)
O011 Cd3 2.290(4)
O12 S2 1.482(5)
O13 S1 1.505(5)
O14 S3 1.502(4)
O15 S6B 1.16(3)
O15 S6A 1.508(6)
O15 Cd1 2.289(5)
O019 Cd1 2.448(5)
O21 Cd1 2.249(5)
S4A O16A 1.503(5)
S4B O16B 1.45(4)
S6A C49 1.761(9)
S6A C50 1.921(12)
S6B C49 1.68(3)
S6B C50 1.95(2)
C49 H49A 0.9600
C49 H49B 0.9600
C49 H49C 0.9600
C50 H50A 0.9600
C50 H50B 0.9600
C50 H50C 0.9600
